data_6000191
loop_
_publ_author_name
'Wang, Y. C.'
'Disalvo, F. J.'

_publ_section_title
;
 Synthesis and structural characterization of Ba2CdTe3
;
_journal_name_full 'Journal of Solid State Chemistry'
_journal_page_first 464
_journal_page_last 467
_journal_paper_doi 10.1006/jssc.1999.8480
_journal_volume 148
_journal_year 1999
_chemical_formula_sum 'Ba2 Cd Te3'
_space_group_name_H-M_alt 'P n m a'
_cell_angle_alpha 90.000
_cell_angle_beta 90.000
_cell_angle_gamma 90.000
_cell_length_a 9.8198
_cell_length_b 4.7436
_cell_length_c 19.0638
_cell_volume 888.01
_cod_database_code 6000191

loop_
_atom_site_label
_atom_site_fract_x
_atom_site_fract_y
_atom_site_fract_z
? ? ? ?
